data_2021369
loop_
_publ_author_name
'Sharma, Anamika'
'Zamisa, Sizwe J.'
'Noki, Sikabwe'
'Almarhoon, Zainab'
'El-Faham, Ayman'
'de la Torre, Beatriz G.'
'Albericio, Fernando'

_publ_section_title
;
 Crystal structure, spectroscopic studies and theoretical studies of
 thiobarbituric acid derivatives: understanding the hydrogen-bonding
 patterns
;
_journal_coeditor_code FP3065
_journal_issue 12
_journal_name_full 'Acta Crystallographica Section C'
_journal_page_first
;
;
_journal_paper_doi 10.1107/S2053229618015516
_journal_volume 74
_journal_year 2018
_chemical_absolute_configuration syn
_chemical_formula_iupac 'C18 H29 N3 O5 S'
_chemical_formula_moiety 'C18 H29 N3 O5 S'
_chemical_formula_sum 'C18 H29 N3 O5 S'
_chemical_formula_weight 399.50
_chemical_name_systematic
'<i>tert</i>-Butyl [1-(1,3-diethyl-4,6-dioxo-2-thioxohexahydropyrimidin-5-yl)-3-methyl-1-oxobutan-2-yl)carbamate'
_space_group_crystal_system orthorhombic
_space_group_IT_number 19
_space_group_name_Hall 'P 2ac 2ab'
_space_group_name_H-M_alt 'P 21 21 21'
_symmetry_space_group_name_Hall 'P 2ac 2ab'
_symmetry_space_group_name_H-M 'P 21 21 21'
_atom_sites_solution_hydrogens mixed
_audit_creation_method SHELXL-2016/6
_cell_angle_alpha 90
_cell_angle_beta 90
_cell_angle_gamma 90
_cell_formula_units_Z 4
_cell_length_a 8.3816(12)
_cell_length_b 9.6258(14)
_cell_length_c 24.297(3)
_cell_measurement_reflns_used 9709
_cell_measurement_temperature 100(2)
_cell_measurement_theta_max 27.61
_cell_measurement_theta_min 2.28
_cell_volume 1960.3(5)
_computing_cell_refinement
;
SAINT-Plus (Bruker, 2008)
;
_computing_data_collection
;
APEX2 (Bruker, 2008)
;
_computing_data_reduction
;
SAINT-Plus and XPREP (Bruker, 2008)
;
_computing_molecular_graphics
;
ORTEP-3 (Farrugia, 2012)
;
_computing_publication_material
;
WinGX (Farrugia, 2012)
;
_computing_structure_refinement
;
SHELXL2016 (Sheldrick, 2015b)
;
_computing_structure_solution
;
SHELXT (Sheldrick, 2015a)
;
_diffrn_ambient_temperature 100(2)
_diffrn_measured_fraction_theta_full 1.000
_diffrn_measured_fraction_theta_max 0.986
_diffrn_measurement_device_type 'Bruker APEXII CCD'
_diffrn_measurement_method '\f and \w scans'
_diffrn_radiation_monochromator graphite
_diffrn_radiation_source 'sealed tube'
_diffrn_radiation_type MoK\a
_diffrn_radiation_wavelength 0.71073
_diffrn_reflns_av_R_equivalents 0.000
_diffrn_reflns_av_unetI/netI 0.0361
_diffrn_reflns_limit_h_max 8
_diffrn_reflns_limit_h_min -10
_diffrn_reflns_limit_k_max 12
_diffrn_reflns_limit_k_min -12
_diffrn_reflns_limit_l_max 28
_diffrn_reflns_limit_l_min -31
_diffrn_reflns_number 15360
_diffrn_reflns_theta_full 25.242
_diffrn_reflns_theta_max 27.703
_diffrn_reflns_theta_min 2.276
_exptl_absorpt_coefficient_mu 0.200
_exptl_absorpt_correction_T_max 0.968
_exptl_absorpt_correction_T_min 0.925
_exptl_absorpt_correction_type multi-scan
_exptl_absorpt_process_details
;
(SADABS; Bruker, 2012)
;
_exptl_crystal_colour colourless
_exptl_crystal_density_diffrn 1.354
_exptl_crystal_description block
_exptl_crystal_F_000 856
_exptl_crystal_size_max 0.330
_exptl_crystal_size_mid 0.250
_exptl_crystal_size_min 0.210
_refine_diff_density_max 0.473
_refine_diff_density_min -0.302
_refine_ls_abs_structure_details
;
Flack <i>x</i> determined using 1707 quotients [(I+)-(I-)]/[(I+)+(I-)]
(Parsons <i>et al.</i>,  2013)
;
_refine_ls_abs_structure_Flack 0.001(2)
_refine_ls_extinction_method none
_refine_ls_goodness_of_fit_ref 1.043
_refine_ls_hydrogen_treatment mixed
_refine_ls_matrix_type full
_refine_ls_number_parameters 264
_refine_ls_number_reflns 15360
_refine_ls_number_restraints 5
_refine_ls_restrained_S_all 1.043
_refine_ls_R_factor_all 0.0303
_refine_ls_R_factor_gt 0.0283
_refine_ls_shift/su_max 0.001
_refine_ls_shift/su_mean 0.000
_refine_ls_structure_factor_coef Fsqd
_refine_ls_weighting_details 'w=1/[\s^2^(Fo^2^)+(0.0272P)^2^+0.5031P] where P=(Fo^2^+2Fc^2^)/3'
_refine_ls_weighting_scheme calc
_refine_ls_wR_factor_gt 0.0688
_refine_ls_wR_factor_ref 0.0699
_reflns_number_gt 14556
_reflns_number_total 15360
_reflns_threshold_expression 'I > 2\s(I)'
_cod_data_source_file fp3065sup1.cif
_cod_data_source_block A06
_cod_database_code 2021369
_shelx_space_group_comment
;
The symmetry employed for this shelxl refinement is uniquely defined
by the following loop, which should always be used as a source of
symmetry information in preference to the above space-group names.
They are only intended as comments.
;
_shelx_estimated_absorpt_t_min 0.937
_shelx_estimated_absorpt_t_max 0.959

loop_
_space_group_symop_operation_xyz
'x, y, z'
'x+1/2, -y+1/2, -z'
'-x, y+1/2, -z+1/2'
'-x+1/2, -y, z+1/2'

loop_
_atom_site_type_symbol
_atom_site_label
_atom_site_fract_x
_atom_site_fract_y
_atom_site_fract_z
_atom_site_U_iso_or_equiv
_atom_site_adp_type
_atom_site_calc_flag
_atom_site_occupancy
_atom_site_disorder_assembly
_atom_site_disorder_group
C C1 0.2383(3) 0.8543(3) 0.93914(10) 0.0272(6) Uani d 1 . .
H H1A 0.176111 0.780871 0.921212 0.041 Uiso calc 1 . .
H H1B 0.165661 0.921401 0.956221 0.041 Uiso calc 1 . .
H H1C 0.306906 0.813187 0.967456 0.041 Uiso calc 1 . .
C C2 0.3395(3) 0.9267(2) 0.89713(9) 0.0179(5) Uani d 1 . .
H H2A 0.269559 0.974270 0.870259 0.021 Uiso calc 1 . .
H H2B 0.405263 0.998194 0.915642 0.021 Uiso calc 1 . .
C C8 0.3789(3) 0.7723(2) 0.81999(9) 0.0147(5) Uani d 1 . .
C C9 0.4471(3) 0.6340(2) 0.73724(9) 0.0157(5) Uani d 1 . .
C C10 0.2971(2) 0.6640(2) 0.70544(9) 0.0154(5) Uani d 1 . .
H H10 0.244444 0.748873 0.720766 0.018 Uiso calc 1 . .
C C15 0.6228(3) 0.8459(2) 0.56077(10) 0.0204(5) Uani d 1 . .
C C14 0.4478(3) 0.7825(2) 0.63569(9) 0.0170(5) Uani d 1 . .
C C17 0.6270(3) 0.7970(3) 0.50255(10) 0.0302(6) Uani d 1 . .
H H17A 0.528464 0.824740 0.483854 0.045 Uiso calc 1 . .
H H17B 0.636686 0.695525 0.501853 0.045 Uiso calc 1 . .
H H17C 0.718745 0.838476 0.483697 0.045 Uiso calc 1 . .
C C3 0.5935(3) 0.8077(2) 0.88664(9) 0.0172(5) Uani d 1 . .
C C6 0.6383(3) 0.6611(2) 0.80864(9) 0.0170(5) Uani d 1 . .
N N2 0.6884(2) 0.72189(19) 0.85597(8) 0.0165(4) Uani d 1 . .
C C4 0.8554(3) 0.6961(3) 0.87195(10) 0.0249(6) Uani d 1 . .
H H4A 0.894512 0.774890 0.894399 0.030 Uiso calc 1 . .
H H4B 0.922293 0.690459 0.838428 0.030 Uiso calc 1 . .
C C5 0.8721(3) 0.5651(3) 0.90395(12) 0.0366(7) Uani d 1 . .
H H5A 0.839680 0.486213 0.881032 0.055 Uiso calc 1 . .
H H5B 0.804131 0.569445 0.936715 0.055 Uiso calc 1 . .
H H5C 0.983622 0.553283 0.915187 0.055 Uiso calc 1 . .
C C11 0.1811(3) 0.5412(2) 0.70810(10) 0.0190(5) Uani d 1 . .
H H11 0.228993 0.463815 0.686188 0.023 Uiso calc 1 . .
C C12 0.1553(3) 0.4880(3) 0.76531(10) 0.0252(6) Uani d 1 . .
H H12A 0.079967 0.410248 0.764402 0.038 Uiso calc 1 . .
H H12B 0.111986 0.562602 0.788342 0.038 Uiso calc 1 . .
H H12C 0.257240 0.456467 0.780629 0.038 Uiso calc 1 . .
C C13 0.0255(3) 0.5789(3) 0.68128(11) 0.0294(6) Uani d 1 . .
H H13A 0.045063 0.607953 0.643222 0.044 Uiso calc 1 . .
H H13B -0.024473 0.655239 0.701633 0.044 Uiso calc 1 . .
H H13C -0.045504 0.498008 0.681496 0.044 Uiso calc 1 . .
C C18 0.5949(3) 0.9999(2) 0.56391(12) 0.0336(7) Uani d 1 . .
H H18A 0.676742 1.048385 0.542446 0.050 Uiso calc 1 . .
H H18B 0.600427 1.030111 0.602386 0.050 Uiso calc 1 . .
H H18C 0.489215 1.021770 0.548949 0.050 Uiso calc 1 . .
C C16 0.7711(3) 0.8032(3) 0.59051(11) 0.0279(6) Uani d 1 . .
H H16A 0.782223 0.701934 0.588917 0.042 Uiso calc 1 . .
H H16B 0.764416 0.832903 0.629021 0.042 Uiso calc 1 . .
H H16C 0.863932 0.846781 0.573080 0.042 Uiso calc 1 . .
N N1 0.4442(2) 0.83019(18) 0.86787(7) 0.0140(4) Uani d 1 . .
C C7 0.4840(3) 0.6877(2) 0.78880(9) 0.0139(5) Uani d 1 . .
N N3 0.3372(2) 0.6871(2) 0.64868(8) 0.0170(4) Uani d 1 . .
O O1 0.24103(17) 0.79625(16) 0.80922(6) 0.0184(4) Uani d 1 . .
O O2 0.73574(18) 0.58447(17) 0.78407(7) 0.0210(4) Uani d 1 . .
O O3 0.54486(19) 0.55537(17) 0.71284(7) 0.0203(4) Uani d 1 . .
O O4 0.50057(18) 0.86552(17) 0.66745(6) 0.0223(4) Uani d 1 . .
O O5 0.48618(18) 0.77041(17) 0.58289(6) 0.0192(4) Uani d 1 . .
S S1 0.66106(8) 0.88046(6) 0.94304(3) 0.02442(16) Uani d 1 . .
H H3 0.327(3) 0.624(2) 0.6266(9) 0.027(7) Uiso d 1 . .
H H2 0.695(3) 0.563(5) 0.7528(9) 0.03(2) Uiso d 0.50(7) A 1
H H3A 0.627(3) 0.549(5) 0.7338(10) 0.03(2) Uiso d 0.50(7) A 2

loop_
_atom_site_aniso_label
_atom_site_aniso_U_11
_atom_site_aniso_U_22
_atom_site_aniso_U_33
_atom_site_aniso_U_12
_atom_site_aniso_U_13
_atom_site_aniso_U_23
C1 0.0309(14) 0.0277(13) 0.0229(13) 0.0047(12) 0.0080(12) -0.0008(12)
C2 0.0224(12) 0.0172(11) 0.0141(12) 0.0049(11) 0.0003(10) -0.0028(9)
C8 0.0179(12) 0.0122(10) 0.0141(11) -0.0019(10) 0.0012(10) 0.0018(9)
C9 0.0157(12) 0.0134(11) 0.0179(12) -0.0023(11) 0.0042(9) 0.0013(10)
C10 0.0150(12) 0.0169(12) 0.0142(11) -0.0007(9) -0.0004(9) -0.0017(10)
C15 0.0230(12) 0.0185(11) 0.0196(12) -0.0056(10) 0.0075(11) 0.0014(10)
C14 0.0179(12) 0.0176(11) 0.0155(12) 0.0025(11) -0.0008(10) 0.0002(10)
C17 0.0366(16) 0.0328(15) 0.0211(13) -0.0102(13) 0.0074(12) -0.0023(12)
C3 0.0217(13) 0.0130(11) 0.0168(12) -0.0013(10) -0.0012(10) 0.0031(10)
C6 0.0191(12) 0.0148(11) 0.0172(12) -0.0009(10) 0.0021(10) 0.0014(9)
N2 0.0139(10) 0.0171(9) 0.0186(10) 0.0012(8) -0.0026(8) -0.0002(9)
C4 0.0152(12) 0.0308(14) 0.0286(14) 0.0040(12) -0.0070(11) -0.0051(12)
C5 0.0322(15) 0.0345(15) 0.0430(18) 0.0137(13) -0.0141(14) -0.0005(14)
C11 0.0184(12) 0.0192(12) 0.0192(13) -0.0032(10) 0.0012(10) -0.0004(10)
C12 0.0254(13) 0.0251(13) 0.0251(14) -0.0051(12) 0.0032(11) 0.0050(11)
C13 0.0205(13) 0.0364(15) 0.0314(15) -0.0089(12) -0.0048(11) 0.0080(13)
C18 0.0482(17) 0.0222(13) 0.0304(16) -0.0015(13) 0.0112(14) 0.0046(12)
C16 0.0215(13) 0.0319(15) 0.0303(15) -0.0054(12) 0.0054(11) -0.0049(13)
N1 0.0149(10) 0.0143(9) 0.0128(9) 0.0016(8) -0.0001(8) -0.0001(8)
C7 0.0128(11) 0.0143(11) 0.0145(11) -0.0008(9) 0.0008(9) 0.0017(9)
N3 0.0203(10) 0.0178(10) 0.0129(10) -0.0044(9) -0.0010(9) -0.0026(9)
O1 0.0139(8) 0.0234(9) 0.0180(9) 0.0036(7) -0.0011(7) -0.0028(7)
O2 0.0167(8) 0.0258(10) 0.0205(10) 0.0058(7) 0.0008(8) -0.0050(8)
O3 0.0172(9) 0.0247(9) 0.0190(9) 0.0048(8) -0.0003(8) -0.0065(7)
O4 0.0264(9) 0.0207(8) 0.0199(9) -0.0064(8) 0.0019(7) -0.0045(8)
O5 0.0211(9) 0.0230(9) 0.0134(8) -0.0070(7) 0.0028(7) -0.0002(7)
S1 0.0295(3) 0.0236(3) 0.0201(3) 0.0030(3) -0.0098(3) -0.0048(3)

loop_
_atom_type_symbol
_atom_type_description
_atom_type_scat_dispersion_real
_atom_type_scat_dispersion_imag
_atom_type_scat_source
C C 0.0033 0.0016 'International Tables Vol C Tables 4.2.6.8 and 6.1.1.4'
H H 0.0000 0.0000 'International Tables Vol C Tables 4.2.6.8 and 6.1.1.4'
N N 0.0061 0.0033 'International Tables Vol C Tables 4.2.6.8 and 6.1.1.4'
O O 0.0106 0.0060 'International Tables Vol C Tables 4.2.6.8 and 6.1.1.4'
S S 0.1246 0.1234 'International Tables Vol C Tables 4.2.6.8 and 6.1.1.4'

loop_
_geom_angle_atom_site_label_1
_geom_angle_atom_site_label_2
_geom_angle_atom_site_label_3
_geom_angle
C2 C1 H1A 109.5
C2 C1 H1B 109.5
H1A C1 H1B 109.5
C2 C1 H1C 109.5
H1A C1 H1C 109.5
H1B C1 H1C 109.5
N1 C2 C1 112.05(19)
N1 C2 H2A 109.2
C1 C2 H2A 109.2
N1 C2 H2B 109.2
C1 C2 H2B 109.2
H2A C2 H2B 107.9
O1 C8 N1 118.5(2)
O1 C8 C7 126.0(2)
N1 C8 C7 115.43(19)
O3 C9 C7 120.1(2)
O3 C9 C10 114.61(19)
C7 C9 C10 125.3(2)
N3 C10 C9 109.09(18)
N3 C10 C11 107.94(19)
C9 C10 C11 111.15(18)
N3 C10 H10 109.5
C9 C10 H10 109.5
C11 C10 H10 109.5
O5 C15 C17 102.17(18)
O5 C15 C16 109.71(18)
C17 C15 C16 110.6(2)
O5 C15 C18 110.53(19)
C17 C15 C18 111.3(2)
C16 C15 C18 112.1(2)
O4 C14 O5 126.3(2)
O4 C14 N3 124.1(2)
O5 C14 N3 109.6(2)
C15 C17 H17A 109.5
C15 C17 H17B 109.5
H17A C17 H17B 109.5
C15 C17 H17C 109.5
H17A C17 H17C 109.5
H17B C17 H17C 109.5
N1 C3 N2 116.87(19)
N1 C3 S1 122.31(17)
N2 C3 S1 120.81(17)
O2 C6 N2 117.1(2)
O2 C6 C7 123.0(2)
N2 C6 C7 119.8(2)
C6 N2 C3 122.84(19)
C6 N2 C4 116.39(19)
C3 N2 C4 120.72(19)
N2 C4 C5 111.7(2)
N2 C4 H4A 109.3
C5 C4 H4A 109.3
N2 C4 H4B 109.3
C5 C4 H4B 109.3
H4A C4 H4B 107.9
C4 C5 H5A 109.5
C4 C5 H5B 109.5
H5A C5 H5B 109.5
C4 C5 H5C 109.5
H5A C5 H5C 109.5
H5B C5 H5C 109.5
C12 C11 C13 111.1(2)
C12 C11 C10 113.2(2)
C13 C11 C10 110.26(19)
C12 C11 H11 107.3
C13 C11 H11 107.3
C10 C11 H11 107.3
C11 C12 H12A 109.5
C11 C12 H12B 109.5
H12A C12 H12B 109.5
C11 C12 H12C 109.5
H12A C12 H12C 109.5
H12B C12 H12C 109.5
C11 C13 H13A 109.5
C11 C13 H13B 109.5
H13A C13 H13B 109.5
C11 C13 H13C 109.5
H13A C13 H13C 109.5
H13B C13 H13C 109.5
C15 C18 H18A 109.5
C15 C18 H18B 109.5
H18A C18 H18B 109.5
C15 C18 H18C 109.5
H18A C18 H18C 109.5
H18B C18 H18C 109.5
C15 C16 H16A 109.5
C15 C16 H16B 109.5
H16A C16 H16B 109.5
C15 C16 H16C 109.5
H16A C16 H16C 109.5
H16B C16 H16C 109.5
C3 N1 C8 125.37(18)
C3 N1 C2 119.59(19)
C8 N1 C2 114.98(17)
C9 C7 C6 116.5(2)
C9 C7 C8 123.8(2)
C6 C7 C8 119.6(2)
C14 N3 C10 119.53(19)
C14 N3 H3 115.5(18)
C10 N3 H3 119.3(18)
C6 O2 H2 107.6(4)
C9 O3 H3A 106.6(4)
C14 O5 C15 120.17(18)

loop_
_geom_bond_atom_site_label_1
_geom_bond_atom_site_label_2
_geom_bond_distance
C1 C2 1.499(3)
C1 H1A 0.9800
C1 H1B 0.9800
C1 H1C 0.9800
C2 N1 1.462(3)
C2 H2A 0.9900
C2 H2B 0.9900
C8 O1 1.207(3)
C8 N1 1.401(3)
C8 C7 1.419(3)
C9 O3 1.263(3)
C9 C7 1.390(3)
C9 C10 1.504(3)
C10 N3 1.437(3)
C10 C11 1.532(3)
C10 H10 1.0000
C15 O5 1.459(3)
C15 C17 1.491(3)
C15 C16 1.496(3)
C15 C18 1.503(3)
C14 O4 1.196(3)
C14 O5 1.328(3)
C14 N3 1.343(3)
C17 H17A 0.9800
C17 H17B 0.9800
C17 H17C 0.9800
C3 N1 1.349(3)
C3 N2 1.368(3)
C3 S1 1.640(2)
C6 O2 1.252(3)
C6 N2 1.357(3)
C6 C7 1.404(3)
N2 C4 1.474(3)
C4 C5 1.488(3)
C4 H4A 0.9900
C4 H4B 0.9900
C5 H5A 0.9800
C5 H5B 0.9800
C5 H5C 0.9800
C11 C12 1.497(3)
C11 C13 1.502(3)
C11 H11 1.0000
C12 H12A 0.9800
C12 H12B 0.9800
C12 H12C 0.9800
C13 H13A 0.9800
C13 H13B 0.9800
C13 H13C 0.9800
C18 H18A 0.9800
C18 H18B 0.9800
C18 H18C 0.9800
C16 H16A 0.9800
C16 H16B 0.9800
C16 H16C 0.9800
N3 H3 0.816(18)
O2 H2 0.860(3)
O3 H3A 0.860(3)

loop_
_geom_hbond_atom_site_label_D
_geom_hbond_atom_site_label_H
_geom_hbond_atom_site_label_A
_geom_hbond_site_symmetry_A
_geom_hbond_distance_DH
_geom_hbond_distance_HA
_geom_hbond_distance_DA
_geom_hbond_angle_DHA
C10 H10 O1 . 1.00 2.20 2.863(3) 122.6
C11 H11 N2 3_646 1.00 2.64 3.615(3) 166.0
C18 H18A S1 4_674 0.98 2.86 3.760(3) 153.9
C18 H18B O4 . 0.98 2.39 2.937(3) 114.7
C16 H16B O4 . 0.98 2.42 3.000(3) 117.3
N3 H3 S1 3_646 0.816(18) 2.892(19) 3.698(2) 170(2)
O2 H2 O3 . 0.860(3) 1.589(8) 2.374(2) 150.2(14)
O3 H3A O2 . 0.860(3) 1.561(6) 2.374(2) 156.2(10)

loop_
_geom_torsion_atom_site_label_1
_geom_torsion_atom_site_label_2
_geom_torsion_atom_site_label_3
_geom_torsion_atom_site_label_4
_geom_torsion
O3 C9 C10 N3 -41.3(3)
C7 C9 C10 N3 137.3(2)
O3 C9 C10 C11 77.6(2)
C7 C9 C10 C11 -103.8(3)
O2 C6 N2 C3 -180.0(2)
C7 C6 N2 C3 1.2(3)
O2 C6 N2 C4 2.8(3)
C7 C6 N2 C4 -176.0(2)
N1 C3 N2 C6 0.2(3)
S1 C3 N2 C6 -179.03(17)
N1 C3 N2 C4 177.34(19)
S1 C3 N2 C4 -1.9(3)
C6 N2 C4 C5 -86.0(3)
C3 N2 C4 C5 96.7(3)
N3 C10 C11 C12 168.4(2)
C9 C10 C11 C12 48.8(3)
N3 C10 C11 C13 -66.4(2)
C9 C10 C11 C13 174.0(2)
N2 C3 N1 C8 0.4(3)
S1 C3 N1 C8 179.63(17)
N2 C3 N1 C2 -176.76(18)
S1 C3 N1 C2 2.5(3)
O1 C8 N1 C3 176.7(2)
C7 C8 N1 C3 -2.3(3)
O1 C8 N1 C2 -6.0(3)
C7 C8 N1 C2 174.93(18)
C1 C2 N1 C3 -92.5(2)
C1 C2 N1 C8 90.1(2)
O3 C9 C7 C6 6.1(3)
C10 C9 C7 C6 -172.4(2)
O3 C9 C7 C8 -177.47(19)
C10 C9 C7 C8 4.0(3)
O2 C6 C7 C9 -5.4(3)
N2 C6 C7 C9 173.3(2)
O2 C6 C7 C8 178.0(2)
N2 C6 C7 C8 -3.3(3)
O1 C8 C7 C9 8.4(4)
N1 C8 C7 C9 -172.6(2)
O1 C8 C7 C6 -175.3(2)
N1 C8 C7 C6 3.7(3)
O4 C14 N3 C10 -11.4(3)
O5 C14 N3 C10 169.31(19)
C9 C10 N3 C14 -53.7(3)
C11 C10 N3 C14 -174.61(19)
O4 C14 O5 C15 11.1(3)
N3 C14 O5 C15 -169.58(18)
C17 C15 O5 C14 177.0(2)
C16 C15 O5 C14 59.7(3)
C18 C15 O5 C14 -64.4(3)

_cod_database_fobs_code 2021369
